data_1521801
loop_
_publ_author_name
'Quo, Y.-Q.'
'Zhang, X.-H.'
'Waeppling, R.'

_publ_section_title
;
 Crystal structure of La1-x Srx Mn O3-2x+d F2x
;
_journal_name_full 'Journal of Alloys Compd.'
_journal_page_first 133
_journal_page_last 140
_journal_volume 306
_journal_year 2000
_chemical_formula_sum 'F0.625 La0.275 Mn O2.325 Sr0.65'
_chemical_name_systematic '(La0.275 Sr0.65) (Mn O (O1.325 F0.625))'
_space_group_IT_number 62
_symmetry_space_group_name_Hall '-P 2c 2ab'
_symmetry_space_group_name_H-M 'P b n m'
_cell_angle_alpha 90
_cell_angle_beta 90
_cell_angle_gamma 90
_cell_formula_units_Z 4
_cell_length_a 5.514
_cell_length_b 5.46
_cell_length_c 7.723
_cell_volume 232.512
_citation_journal_id_ASTM JALCEU
_cod_data_source_file Quo_JALCEU_2000_1360.cif
_cod_data_source_block F0.625La0.275Mn1O2.325Sr0.65
_cod_original_sg_symbol_Hall '-P 2ac 2n (z,x,y)'
_cod_original_formula_sum 'F0.625 La0.275 Mn1 O2.325 Sr0.65'
_cod_database_code 1521801

loop_
_symmetry_equiv_pos_as_xyz
x,y,z
x+1/2,-y+1/2,-z
-x+1/2,y+1/2,-z+1/2
-x,-y,z+1/2
-x,-y,-z
-x-1/2,y-1/2,z
x-1/2,-y-1/2,z-1/2
x,y,-z-1/2

loop_
_atom_site_label
_atom_site_type_symbol
_atom_site_fract_x
_atom_site_fract_y
_atom_site_fract_z
_atom_site_occupancy
_atom_site_U_iso_or_equiv
F1 F-1 0.2489 0.2552 0.0046 0.31 0.0
Mn1 Mn+3 0 0 0 1 0.0
O2 O-2 0.2489 0.2552 0.0046 0.662 0.0
O1 O-2 0.5652 0.4692 0.25 1 0.0
Sr1 Sr+2 0.4998 0.001 0.25 0.65 0.0
La1 La+3 0.4998 0.001 0.25 0.28 0.0
